data_9005534
loop_
_publ_author_name
'Redhammer, G. J.'
'Roth, G.'

_publ_section_title
;
 Crystal structure and Mossbauer spectroscopy of the synthetic amphibole
 potassic-ferri-ferrorichterite at 298 K and low temperatures (80-110 K)
 Sample: Ri1, T = 110 K
;
_journal_name_full 'European Journal of Mineralogy'
_journal_page_first 105
_journal_page_last 114
_journal_paper_doi 10.1127/0935-1221/2002/0014-0105
_journal_volume 14
_journal_year 2002
_chemical_formula_sum 'Ca0.57 Fe5.06 H2 K Na1.37 O24 Si8'
_chemical_name_mineral Potassic-ferri-ferrorichterite
_space_group_IT_number 12
_symmetry_space_group_name_Hall '-C 2y'
_symmetry_space_group_name_H-M 'C 1 2/m 1'
_cell_angle_alpha 90
_cell_angle_beta 104.54
_cell_angle_gamma 90
_cell_formula_units_Z 2
_cell_length_a 10.1306
_cell_length_b 18.1678
_cell_length_c 5.2889
_cell_volume 942.250
_database_code_amcsd 0006922
_diffrn_ambient_temperature 110
_exptl_crystal_density_diffrn 3.478
_cod_original_formula_sum 'K Ca.57 Na1.37 Fe5.06 Si8 O24 H2'
_cod_database_code 9005534

loop_
_space_group_symop_operation_xyz
x,y,z
1/2+x,1/2+y,z
x,-y,z
1/2+x,1/2-y,z
-x,y,-z
1/2-x,1/2+y,-z
-x,-y,-z
1/2-x,1/2-y,-z

loop_
_atom_site_label
_atom_site_fract_x
_atom_site_fract_y
_atom_site_fract_z
_atom_site_occupancy
_atom_site_U_iso_or_equiv
_atom_site_type_symbol
_atom_site_attached_hydrogens
KA2/m 0.00000 0.50000 0.00000 1.00000 0.01680 K 0
CaM4 0.00000 0.27716 0.50000 0.28500 0.00540 Ca 0
NaM4 0.00000 0.27716 0.50000 0.68500 0.00540 Na 0
FeM1 0.00000 0.09176 0.50000 1.00000 0.00290 Fe 0
FeM2 0.00000 0.18351 0.00000 1.00000 0.00310 Fe 0
FeM3 0.00000 0.00000 0.00000 1.00000 0.00280 Fe 0
FeM4 0.00000 0.27716 0.50000 0.03000 0.00540 Fe 0
Si1 0.27347 0.08524 0.29470 1.00000 0.00080 Si 0
Si2 0.28572 0.17042 0.80180 1.00000 0.00100 Si 0
O1 0.11030 0.08944 0.21020 1.00000 0.00210 O 0
O2 0.12100 0.17299 0.72760 1.00000 0.00300 O 0
O3 0.10580 0.00000 0.70840 1.00000 0.00310 O 0
H 0.18900 0.00000 0.75000 1.00000 0.01000 H 0
O4 0.36420 0.24551 0.79510 1.00000 0.00420 O 0
O5 0.34230 0.12828 0.08910 1.00000 0.00330 O 0
O6 0.33690 0.11572 0.58890 1.00000 0.00280 O 0
O7 0.32660 0.00000 0.29540 1.00000 0.00350 O 0

loop_
_cod_changelog_entry_id
_cod_changelog_entry_author
_cod_changelog_entry_date
_cod_changelog_entry_text
1
;cod-tools version 3.8.0
Id: cif_guess_AMCSD_atom_types 9581 2023-05-17 12:35:41Z saulius
;
2023-05-23T09:19:21+03:00
;Derived atom types and hydrogen counts
from atom names that follow the AMCSD naming convention
(Wat == water, O-H == hydroxyl).
;

loop_
_cod_related_entry_id
_cod_related_entry_database
_cod_related_entry_code
1 AMCSD 0006922
